data_4130284
loop_
_publ_author_name
'Radkov, Vasily'
'Roisnel, Thierry'
'Trifonov, Alexander'
'Carpentier, Jean-Fran\,cois'
'Kirillov, Evgueni'

_publ_section_title
;
 Tandem C(sp(2))-OMe Activation/C(sp(2))-C(sp(2)) Coupling in Early
 Transition-Metal Complexes: Aromatic C-O Activation beyond Late
 Transition Metals.
;
_journal_issue 13
_journal_name_full 'Journal of the American Chemical Society'
_journal_page_first 4350
_journal_page_last 4353
_journal_paper_doi 10.1021/jacs.6b01877
_journal_volume 138
_journal_year 2016
_chemical_compound_source 'synthesis as described'
_chemical_formula_moiety 'C58 H51 F6 N8 Sc, C4 H10 O'
_chemical_formula_sum 'C62 H61 F6 N8 O Sc'
_chemical_formula_weight 1093.15
_space_group_IT_number 2
_space_group_name_Hall '-P 1'
_space_group_name_H-M_alt 'P -1'
_symmetry_cell_setting triclinic
_symmetry_Int_Tables_number 2
_symmetry_space_group_name_Hall '-P 1'
_symmetry_space_group_name_H-M 'P -1'
_atom_sites_solution_hydrogens geom
_atom_sites_solution_primary direct
_atom_sites_solution_secondary difmap
_audit_conform_dict_location ftp://ftp.iucr.org/pub/cif_core.dic
_audit_conform_dict_name cif_core.dic
_audit_conform_dict_version 2.3
_audit_creation_date 2014-05-21T13:48:03-00:00
_audit_creation_method 'WinGX routine CIF_UPDATE'
_cell_angle_alpha 75.629(2)
_cell_angle_beta 79.249(2)
_cell_angle_gamma 88.760(2)
_cell_formula_units_Z 2
_cell_length_a 12.0429(7)
_cell_length_b 13.8150(7)
_cell_length_c 17.6182(10)
_cell_measurement_reflns_used 9887
_cell_measurement_temperature 150(2)
_cell_measurement_theta_max 27.38
_cell_measurement_theta_min 2.33
_cell_measurement_wavelength 0.71073
_cell_volume 2788.7(3)
_computing_cell_refinement 'Bruker APEX2 (Bruker, 2006)'
_computing_data_collection 'Bruker APEX2 (Bruker, 2006)'
_computing_data_reduction 'Bruker APEX2 (Bruker, 2006)'
_computing_molecular_graphics 'Ortep-3 for Windows (Farrugia, 1997)'
_computing_publication_material
;
           WinGX publication routines (Farrugia, 2012),
           CRYSCAL (T. Roisnel, local program)
;
_computing_structure_refinement 'SHELXL-97 (Sheldrick, 1997)'
_computing_structure_solution 'SIR97 (Altomare et al., 1999)'
_diffrn_ambient_temperature 150(2)
_diffrn_detector 'CCD plate'
_diffrn_measured_fraction_theta_full 0.985
_diffrn_measured_fraction_theta_max 0.985
_diffrn_measurement_device_type 'APEXII, Bruker-AXS'
_diffrn_measurement_method 'CCD rotation images, thin slices'
_diffrn_radiation_monochromator graphite
_diffrn_radiation_probe x-ray
_diffrn_radiation_type MoK\a
_diffrn_radiation_wavelength 0.71073
_diffrn_reflns_av_R_equivalents 0.0529
_diffrn_reflns_av_unetI/netI 0.0549
_diffrn_reflns_limit_h_max 15
_diffrn_reflns_limit_h_min -14
_diffrn_reflns_limit_k_max 17
_diffrn_reflns_limit_k_min -16
_diffrn_reflns_limit_l_max 22
_diffrn_reflns_limit_l_min -22
_diffrn_reflns_number 43648
_diffrn_reflns_theta_full 27.48
_diffrn_reflns_theta_max 27.48
_diffrn_reflns_theta_min 2.93
_exptl_absorpt_coefficient_mu 0.201
_exptl_absorpt_correction_T_max 0.966
_exptl_absorpt_correction_T_min 0.883
_exptl_absorpt_correction_type multi-scan
_exptl_absorpt_process_details
;
  [Sheldrick, G.M. (2002). SADABS Bruker AXS Inc., Madison, Wisconsin, USA]
;
_exptl_crystal_colour orange
_exptl_crystal_density_diffrn 1.302
_exptl_crystal_density_method 'not measured'
_exptl_crystal_description prism
_exptl_crystal_F_000 1144
_exptl_crystal_size_max 0.53
_exptl_crystal_size_mid 0.32
_exptl_crystal_size_min 0.17
_refine_diff_density_max 0.474
_refine_diff_density_min -0.424
_refine_diff_density_rms 0.052
_refine_ls_extinction_method none
_refine_ls_goodness_of_fit_ref 1.049
_refine_ls_hydrogen_treatment constr
_refine_ls_matrix_type full
_refine_ls_number_parameters 713
_refine_ls_number_reflns 12588
_refine_ls_number_restraints 0
_refine_ls_restrained_S_all 1.049
_refine_ls_R_factor_all 0.0688
_refine_ls_R_factor_gt 0.0484
_refine_ls_shift/su_max 0.024
_refine_ls_shift/su_mean 0
_refine_ls_structure_factor_coef Fsqd
_refine_ls_weighting_details 'calc w=1/[\s^2^(Fo^2^)+(0.0519P)^2^+1.0666P] where P=(Fo^2^+2Fc^2^)/3'
_refine_ls_weighting_scheme calc
_refine_ls_wR_factor_gt 0.1161
_refine_ls_wR_factor_ref 0.1274
_reflns_number_gt 9535
_reflns_number_total 12588
_reflns_threshold_expression >2sigma(I)
_cod_data_source_file ja6b01877_si_002.cif
_cod_data_source_block 2-Sc
_cod_database_code 4130284

loop_
_symmetry_equiv_pos_as_xyz
'x, y, z'
'-x, -y, -z'

loop_
_atom_site_label
_atom_site_type_symbol
_atom_site_fract_x
_atom_site_fract_y
_atom_site_fract_z
_atom_site_U_iso_or_equiv
_atom_site_adp_type
_atom_site_occupancy
_atom_site_symmetry_multiplicity
_atom_site_calc_flag
_atom_site_refinement_flags
Sc1 Sc 0.27292(3) 0.34930(2) 0.762876(19) 0.01831(9) Uani 1 1 d .
N1 N 0.28119(12) 0.29883(11) 0.64560(8) 0.0216(3) Uani 1 1 d .
C2 C 0.31915(15) 0.22895(13) 0.59879(10) 0.0224(4) Uani 1 1 d .
C3 C 0.23891(17) 0.17262(14) 0.57772(11) 0.0276(4) Uani 1 1 d .
C4 C 0.27573(18) 0.10640(14) 0.53090(12) 0.0318(5) Uani 1 1 d .
H4 H 0.2215 0.0692 0.5162 0.038 Uiso 1 1 calc R
C5 C 0.38972(19) 0.09353(14) 0.50524(12) 0.0328(5) Uani 1 1 d .
H5 H 0.4136 0.0482 0.4731 0.039 Uiso 1 1 calc R
C6 C 0.46804(17) 0.14755(14) 0.52699(11) 0.0299(4) Uani 1 1 d .
H6 H 0.5463 0.1386 0.5097 0.036 Uiso 1 1 calc R
C7 C 0.43518(16) 0.21525(13) 0.57380(10) 0.0243(4) Uani 1 1 d .
C8 C 0.11362(17) 0.18368(17) 0.60473(14) 0.0386(5) Uani 1 1 d .
H8A H 0.0712 0.1394 0.5841 0.058 Uiso 1 1 calc R
H8B H 0.0932 0.2531 0.5845 0.058 Uiso 1 1 calc R
H8C H 0.0952 0.1657 0.6631 0.058 Uiso 1 1 calc R
C9 C 0.52495(16) 0.27093(15) 0.59594(11) 0.0290(4) Uani 1 1 d .
H9A H 0.5511 0.2287 0.6424 0.044 Uiso 1 1 calc R
H9B H 0.4937 0.3322 0.6089 0.044 Uiso 1 1 calc R
H9C H 0.5886 0.2883 0.551 0.044 Uiso 1 1 calc R
C10 C 0.24518(14) 0.38693(13) 0.60726(10) 0.0194(4) Uani 1 1 d .
C11 C 0.25179(15) 0.42701(14) 0.52445(10) 0.0243(4) Uani 1 1 d .
H11 H 0.2776 0.3881 0.4875 0.029 Uiso 1 1 calc R
C12 C 0.21986(16) 0.52365(14) 0.49914(11) 0.0275(4) Uani 1 1 d .
H12 H 0.2257 0.5522 0.4436 0.033 Uiso 1 1 calc R
C13 C 0.17899(16) 0.58143(14) 0.55258(11) 0.0261(4) Uani 1 1 d .
H13 H 0.1589 0.649 0.5344 0.031 Uiso 1 1 calc R
C14 C 0.16880(14) 0.53634(13) 0.63349(10) 0.0213(4) Uani 1 1 d .
N15 N 0.20099(11) 0.44253(10) 0.66028(8) 0.0192(3) Uani 1 1 d .
N16 N 0.11737(12) 0.58728(11) 0.69137(9) 0.0230(3) Uani 1 1 d .
C17 C 0.07514(17) 0.68587(14) 0.66126(11) 0.0287(4) Uani 1 1 d .
C18 C -0.02755(18) 0.69342(17) 0.63427(12) 0.0376(5) Uani 1 1 d .
C19 C -0.0652(2) 0.7890(2) 0.60608(14) 0.0558(7) Uani 1 1 d .
H19 H -0.1344 0.7969 0.587 0.067 Uiso 1 1 calc R
C20 C -0.0045(3) 0.8720(2) 0.60521(16) 0.0676(9) Uani 1 1 d .
H20 H -0.0331 0.9366 0.5871 0.081 Uiso 1 1 calc R
C21 C 0.0979(3) 0.86292(18) 0.63032(16) 0.0600(8) Uani 1 1 d .
H21 H 0.1393 0.9213 0.6289 0.072 Uiso 1 1 calc R
C22 C 0.1415(2) 0.76875(16) 0.65785(13) 0.0403(5) Uani 1 1 d .
C23 C -0.09464(19) 0.6024(2) 0.63501(16) 0.0511(6) Uani 1 1 d .
H23A H -0.1725 0.621 0.6302 0.077 Uiso 1 1 calc R
H23B H -0.095 0.552 0.6852 0.077 Uiso 1 1 calc R
H23C H -0.0602 0.575 0.5901 0.077 Uiso 1 1 calc R
C24 C 0.2564(2) 0.75884(19) 0.68107(16) 0.0543(7) Uani 1 1 d .
H24A H 0.2479 0.7526 0.7385 0.081 Uiso 1 1 calc R
H24B H 0.3034 0.8182 0.6518 0.081 Uiso 1 1 calc R
H24C H 0.2925 0.6993 0.668 0.081 Uiso 1 1 calc R
C25 C 0.12699(15) 0.55783(13) 0.77182(11) 0.0236(4) Uani 1 1 d .
C26 C 0.03319(17) 0.59582(16) 0.82948(12) 0.0339(5) Uani 1 1 d .
F27 F -0.06374(10) 0.61117(11) 0.80217(7) 0.0479(3) Uani 1 1 d .
F28 F 0.06318(12) 0.68103(10) 0.84393(8) 0.0517(4) Uani 1 1 d .
F29 F 0.00853(10) 0.52841(10) 0.89901(7) 0.0444(3) Uani 1 1 d .
N30 N 0.20360(12) 0.49966(11) 0.79591(9) 0.0231(3) Uani 1 1 d .
C31 C 0.22083(15) 0.46144(14) 0.87691(11) 0.0250(4) Uani 1 1 d .
C32 C 0.22932(17) 0.51962(16) 0.93003(12) 0.0331(5) Uani 1 1 d .
H32 H 0.2234 0.5902 0.9153 0.04 Uiso 1 1 calc R
C33 C 0.24678(17) 0.46972(17) 1.00536(12) 0.0359(5) Uani 1 1 d .
H33 H 0.2525 0.5065 1.0435 0.043 Uiso 1 1 calc R
C34 C 0.25595(18) 0.36700(17) 1.02532(12) 0.0361(5) Uani 1 1 d .
H34 H 0.2639 0.3333 1.0779 0.043 Uiso 1 1 calc R
C35 C 0.25360(17) 0.31269(16) 0.96895(11) 0.0325(4) Uani 1 1 d .
H35 H 0.2624 0.2424 0.9833 0.039 Uiso 1 1 calc R
C36 C 0.23850(15) 0.35940(14) 0.89120(11) 0.0253(4) Uani 1 1 d .
N41 N 0.44750(12) 0.40602(11) 0.74790(8) 0.0202(3) Uani 1 1 d .
C42 C 0.51083(14) 0.49407(13) 0.74049(11) 0.0225(4) Uani 1 1 d .
C43 C 0.52512(15) 0.56806(14) 0.66787(11) 0.0252(4) Uani 1 1 d .
C44 C 0.58444(16) 0.65645(14) 0.66039(13) 0.0317(4) Uani 1 1 d .
H44 H 0.5938 0.7066 0.6116 0.038 Uiso 1 1 calc R
C45 C 0.62991(18) 0.67226(16) 0.72296(14) 0.0398(5) Uani 1 1 d .
H45 H 0.6719 0.732 0.7168 0.048 Uiso 1 1 calc R
C46 C 0.61373(18) 0.60069(16) 0.79425(13) 0.0379(5) Uani 1 1 d .
H46 H 0.6446 0.6123 0.8371 0.045 Uiso 1 1 calc R
C47 C 0.55360(15) 0.51171(15) 0.80548(12) 0.0282(4) Uani 1 1 d .
C48 C 0.47661(17) 0.55334(15) 0.59867(11) 0.0307(4) Uani 1 1 d .
H48A H 0.4928 0.6131 0.5543 0.046 Uiso 1 1 calc R
H48B H 0.3946 0.5421 0.6149 0.046 Uiso 1 1 calc R
H48C H 0.5108 0.4953 0.5817 0.046 Uiso 1 1 calc R
C49 C 0.53115(18) 0.44001(16) 0.88714(12) 0.0345(5) Uani 1 1 d .
H49A H 0.5883 0.3883 0.8898 0.052 Uiso 1 1 calc R
H49B H 0.4559 0.4087 0.8969 0.052 Uiso 1 1 calc R
H49C H 0.5347 0.4766 0.9278 0.052 Uiso 1 1 calc R
C50 C 0.49012(14) 0.31501(13) 0.77207(10) 0.0206(4) Uani 1 1 d .
C51 C 0.60204(15) 0.28593(14) 0.77938(11) 0.0248(4) Uani 1 1 d .
H51 H 0.6615 0.3343 0.7687 0.03 Uiso 1 1 calc R
C52 C 0.62173(16) 0.18591(15) 0.80234(11) 0.0286(4) Uani 1 1 d .
H52 H 0.6966 0.1651 0.8064 0.034 Uiso 1 1 calc R
C53 C 0.53520(16) 0.11319(14) 0.82006(11) 0.0273(4) Uani 1 1 d .
H53 H 0.5496 0.0441 0.8371 0.033 Uiso 1 1 calc R
C54 C 0.42739(15) 0.14634(13) 0.81166(10) 0.0216(4) Uani 1 1 d .
N55 N 0.40705(12) 0.24276(11) 0.78788(8) 0.0198(3) Uani 1 1 d .
N56 N 0.33376(12) 0.07727(11) 0.82751(9) 0.0235(3) Uani 1 1 d .
C57 C 0.36346(16) -0.02747(13) 0.85688(11) 0.0263(4) Uani 1 1 d .
C58 C 0.40532(16) -0.08176(14) 0.80109(12) 0.0302(4) Uani 1 1 d .
C59 C 0.43663(19) -0.17938(16) 0.82986(14) 0.0398(5) Uani 1 1 d .
H59 H 0.4633 -0.2191 0.7936 0.048 Uiso 1 1 calc R
C60 C 0.4293(2) -0.21960(16) 0.91119(15) 0.0451(6) Uani 1 1 d .
H60 H 0.4505 -0.2867 0.9301 0.054 Uiso 1 1 calc R
C61 C 0.39156(19) -0.16282(16) 0.96482(13) 0.0413(5) Uani 1 1 d .
H61 H 0.3885 -0.1909 1.0202 0.05 Uiso 1 1 calc R
C62 C 0.35775(17) -0.06470(15) 0.93878(12) 0.0323(4) Uani 1 1 d .
C63 C 0.41859(19) -0.03562(16) 0.71273(12) 0.0374(5) Uani 1 1 d .
H63A H 0.3441 -0.0187 0.6991 0.056 Uiso 1 1 calc R
H63B H 0.454 -0.0833 0.6833 0.056 Uiso 1 1 calc R
H63C H 0.4663 0.0251 0.6984 0.056 Uiso 1 1 calc R
C64 C 0.3213(2) -0.00278(18) 0.99768(13) 0.0448(6) Uani 1 1 d .
H64A H 0.3801 0.0478 0.9918 0.067 Uiso 1 1 calc R
H64B H 0.3092 -0.046 1.0519 0.067 Uiso 1 1 calc R
H64C H 0.2507 0.0303 0.9877 0.067 Uiso 1 1 calc R
C65 C 0.22123(15) 0.10317(14) 0.83128(10) 0.0243(4) Uani 1 1 d .
C66 C 0.13492(17) 0.01473(15) 0.84856(14) 0.0376(5) Uani 1 1 d .
F67 F 0.03942(10) 0.04647(9) 0.82443(9) 0.0518(4) Uani 1 1 d .
F68 F 0.10794(12) -0.02933(11) 0.92592(9) 0.0605(4) Uani 1 1 d .
F69 F 0.17135(11) -0.05488(10) 0.81048(10) 0.0578(4) Uani 1 1 d .
N70 N 0.18675(12) 0.19365(11) 0.81825(9) 0.0231(3) Uani 1 1 d .
C71 C 0.07165(15) 0.22134(14) 0.84053(11) 0.0264(4) Uani 1 1 d .
C72 C 0.01935(16) 0.28168(15) 0.78249(12) 0.0313(4) Uani 1 1 d .
H72 H 0.0551 0.2963 0.728 0.038 Uiso 1 1 calc R
C73 C -0.08574(17) 0.32054(16) 0.80484(15) 0.0417(6) Uani 1 1 d .
H73 H -0.122 0.3615 0.7653 0.05 Uiso 1 1 calc R
C74 C -0.13785(18) 0.30013(17) 0.88402(16) 0.0460(6) Uani 1 1 d .
H74 H -0.2096 0.327 0.8988 0.055 Uiso 1 1 calc R
C75 C -0.08552(18) 0.24058(17) 0.94164(14) 0.0437(6) Uani 1 1 d .
H75 H -0.1217 0.2263 0.9961 0.052 Uiso 1 1 calc R
C76 C 0.01941(17) 0.20152(16) 0.92063(12) 0.0344(5) Uani 1 1 d .
H76 H 0.0556 0.1614 0.9606 0.041 Uiso 1 1 calc R
C101 C 0.8014(3) 0.1512(4) 0.5890(3) 0.1273(19) Uani 1 1 d .
H10A H 0.7998 0.1993 0.6217 0.191 Uiso 1 1 calc R
H10B H 0.7591 0.1771 0.5461 0.191 Uiso 1 1 calc R
H10C H 0.8799 0.1407 0.5659 0.191 Uiso 1 1 calc R
C102 C 0.7517(3) 0.0596(4) 0.6370(2) 0.0934(13) Uani 1 1 d .
H10D H 0.7564 0.0103 0.6043 0.112 Uiso 1 1 calc R
H10E H 0.6707 0.0693 0.6567 0.112 Uiso 1 1 calc R
O103 O 0.80714(18) 0.02022(17) 0.70498(14) 0.0757(6) Uani 1 1 d .
C104 C 0.7649(3) -0.0696(3) 0.7527(3) 0.0991(14) Uani 1 1 d .
H10H H 0.7661 -0.1187 0.7201 0.119 Uiso 1 1 calc R
H10I H 0.6854 -0.0624 0.7777 0.119 Uiso 1 1 calc R
C105 C 0.8354(5) -0.1078(3) 0.8180(3) 0.1260(18) Uani 1 1 d .
H10J H 0.9127 -0.1196 0.7933 0.189 Uiso 1 1 calc R
H10K H 0.8014 -0.1703 0.8538 0.189 Uiso 1 1 calc R
H10L H 0.8371 -0.0577 0.8486 0.189 Uiso 1 1 calc R

loop_
_atom_site_aniso_label
_atom_site_aniso_U_11
_atom_site_aniso_U_22
_atom_site_aniso_U_33
_atom_site_aniso_U_23
_atom_site_aniso_U_13
_atom_site_aniso_U_12
Sc1 0.01745(16) 0.02045(18) 0.01732(17) -0.00446(13) -0.00463(12) 0.00320(12)
N1 0.0231(8) 0.0231(8) 0.0208(7) -0.0075(6) -0.0077(6) 0.0063(6)
C2 0.0307(10) 0.0193(9) 0.0174(8) -0.0029(7) -0.0075(7) 0.0058(7)
C3 0.0347(10) 0.0228(9) 0.0262(10) -0.0051(8) -0.0099(8) 0.0032(8)
C4 0.0474(12) 0.0213(10) 0.0303(10) -0.0069(8) -0.0153(9) 0.0017(9)
C5 0.0513(13) 0.0229(10) 0.0267(10) -0.0094(8) -0.0105(9) 0.0123(9)
C6 0.0355(11) 0.0281(10) 0.0244(10) -0.0051(8) -0.0045(8) 0.0116(8)
C7 0.0313(10) 0.0223(9) 0.0182(9) -0.0024(7) -0.0065(7) 0.0069(7)
C8 0.0341(11) 0.0415(12) 0.0456(13) -0.0175(10) -0.0114(10) -0.0019(9)
C9 0.0259(10) 0.0362(11) 0.0257(10) -0.0101(8) -0.0040(8) 0.0058(8)
C10 0.0149(8) 0.0228(9) 0.0218(9) -0.0072(7) -0.0047(7) 0.0015(7)
C11 0.0256(9) 0.0288(10) 0.0206(9) -0.0092(7) -0.0056(7) 0.0042(8)
C12 0.0324(10) 0.0304(10) 0.0192(9) -0.0039(8) -0.0067(8) 0.0054(8)
C13 0.0300(10) 0.0231(9) 0.0247(9) -0.0032(7) -0.0080(8) 0.0078(8)
C14 0.0178(8) 0.0237(9) 0.0242(9) -0.0075(7) -0.0066(7) 0.0034(7)
N15 0.0171(7) 0.0211(7) 0.0203(7) -0.0066(6) -0.0044(6) 0.0038(6)
N16 0.0238(8) 0.0243(8) 0.0229(8) -0.0081(6) -0.0077(6) 0.0085(6)
C17 0.0357(11) 0.0267(10) 0.0250(10) -0.0091(8) -0.0075(8) 0.0147(8)
C18 0.0387(12) 0.0501(13) 0.0265(10) -0.0130(9) -0.0100(9) 0.0229(10)
C19 0.0627(16) 0.0664(18) 0.0359(13) -0.0077(12) -0.0145(12) 0.0444(15)
C20 0.098(2) 0.0414(16) 0.0485(16) 0.0043(12) -0.0031(15) 0.0430(16)
C21 0.094(2) 0.0270(12) 0.0501(15) -0.0054(11) 0.0033(15) 0.0092(13)
C22 0.0563(14) 0.0301(11) 0.0335(11) -0.0102(9) -0.0030(10) 0.0047(10)
C23 0.0325(12) 0.0782(18) 0.0565(15) -0.0332(14) -0.0230(11) 0.0189(12)
C24 0.0582(16) 0.0458(14) 0.0601(16) -0.0164(12) -0.0077(13) -0.0177(12)
C25 0.0233(9) 0.0251(9) 0.0243(9) -0.0097(7) -0.0051(7) 0.0043(7)
C26 0.0333(11) 0.0426(12) 0.0278(10) -0.0123(9) -0.0072(8) 0.0159(9)
F27 0.0304(6) 0.0764(10) 0.0359(7) -0.0139(6) -0.0069(5) 0.0258(6)
F28 0.0665(9) 0.0474(8) 0.0502(8) -0.0316(7) -0.0091(7) 0.0219(7)
F29 0.0352(7) 0.0651(9) 0.0269(6) -0.0063(6) 0.0006(5) 0.0176(6)
N30 0.0237(8) 0.0268(8) 0.0211(7) -0.0081(6) -0.0078(6) 0.0061(6)
C31 0.0214(9) 0.0343(11) 0.0214(9) -0.0096(8) -0.0061(7) 0.0056(8)
C32 0.0374(11) 0.0365(11) 0.0313(11) -0.0160(9) -0.0121(9) 0.0105(9)
C33 0.0362(11) 0.0503(13) 0.0286(10) -0.0218(10) -0.0094(9) 0.0071(10)
C34 0.0404(12) 0.0476(13) 0.0209(10) -0.0076(9) -0.0085(9) 0.0009(10)
C35 0.0383(11) 0.0347(11) 0.0233(10) -0.0049(8) -0.0058(8) 0.0011(9)
C36 0.0228(9) 0.0310(10) 0.0222(9) -0.0070(8) -0.0041(7) 0.0024(8)
N41 0.0191(7) 0.0219(8) 0.0201(7) -0.0050(6) -0.0055(6) 0.0023(6)
C42 0.0168(8) 0.0232(9) 0.0283(9) -0.0091(7) -0.0032(7) 0.0036(7)
C43 0.0180(9) 0.0253(10) 0.0310(10) -0.0076(8) -0.0011(7) 0.0040(7)
C44 0.0269(10) 0.0241(10) 0.0404(12) -0.0076(8) 0.0018(9) 0.0009(8)
C45 0.0350(12) 0.0298(11) 0.0575(15) -0.0220(10) 0.0002(10) -0.0059(9)
C46 0.0343(11) 0.0434(13) 0.0444(13) -0.0253(10) -0.0086(10) -0.0013(10)
C47 0.0221(9) 0.0332(11) 0.0338(10) -0.0166(9) -0.0058(8) 0.0035(8)
C48 0.0300(10) 0.0287(10) 0.0288(10) 0.0019(8) -0.0060(8) -0.0026(8)
C49 0.0340(11) 0.0465(13) 0.0288(10) -0.0151(9) -0.0128(9) 0.0020(9)
C50 0.0208(9) 0.0267(9) 0.0156(8) -0.0061(7) -0.0058(7) 0.0028(7)
C51 0.0192(9) 0.0300(10) 0.0255(9) -0.0058(8) -0.0060(7) -0.0008(7)
C52 0.0216(9) 0.0366(11) 0.0293(10) -0.0075(8) -0.0108(8) 0.0085(8)
C53 0.0266(10) 0.0233(10) 0.0315(10) -0.0036(8) -0.0096(8) 0.0078(8)
C54 0.0228(9) 0.0234(9) 0.0188(8) -0.0046(7) -0.0057(7) 0.0036(7)
N55 0.0188(7) 0.0220(8) 0.0186(7) -0.0038(6) -0.0053(6) 0.0021(6)
N56 0.0230(8) 0.0199(8) 0.0263(8) -0.0028(6) -0.0055(6) 0.0030(6)
C57 0.0265(9) 0.0190(9) 0.0305(10) -0.0008(7) -0.0053(8) 0.0022(7)
C58 0.0287(10) 0.0238(10) 0.0362(11) -0.0057(8) -0.0040(8) 0.0001(8)
C59 0.0387(12) 0.0281(11) 0.0507(14) -0.0104(10) -0.0036(10) 0.0076(9)
C60 0.0478(14) 0.0246(11) 0.0546(15) 0.0027(10) -0.0072(11) 0.0103(10)
C61 0.0456(13) 0.0333(12) 0.0355(12) 0.0082(9) -0.0069(10) 0.0046(10)
C62 0.0327(11) 0.0296(10) 0.0297(10) 0.0002(8) -0.0038(8) 0.0044(8)
C63 0.0473(13) 0.0345(12) 0.0319(11) -0.0118(9) -0.0066(10) 0.0021(10)
C64 0.0566(15) 0.0458(13) 0.0284(11) -0.0044(10) -0.0060(10) 0.0088(11)
C65 0.0244(9) 0.0245(10) 0.0215(9) -0.0025(7) -0.0022(7) -0.0007(7)
C66 0.0294(11) 0.0275(11) 0.0528(14) -0.0038(10) -0.0080(10) -0.0004(9)
F67 0.0306(7) 0.0344(7) 0.0936(11) -0.0130(7) -0.0232(7) -0.0021(5)
F68 0.0496(8) 0.0510(8) 0.0613(9) 0.0160(7) 0.0010(7) -0.0176(7)
F69 0.0382(7) 0.0405(8) 0.1053(12) -0.0362(8) -0.0151(8) -0.0003(6)
N70 0.0203(7) 0.0252(8) 0.0220(8) -0.0034(6) -0.0028(6) 0.0006(6)
C71 0.0190(9) 0.0232(9) 0.0340(10) -0.0040(8) -0.0016(8) -0.0019(7)
C72 0.0211(9) 0.0325(11) 0.0365(11) -0.0013(9) -0.0055(8) -0.0018(8)
C73 0.0236(10) 0.0354(12) 0.0592(15) 0.0031(10) -0.0111(10) 0.0035(9)
C74 0.0222(10) 0.0394(13) 0.0697(17) -0.0103(12) 0.0028(11) 0.0056(9)
C75 0.0311(11) 0.0446(13) 0.0455(13) -0.0051(10) 0.0099(10) 0.0006(10)
C76 0.0272(10) 0.0362(11) 0.0337(11) -0.0020(9) 0.0005(8) 0.0008(9)
C101 0.056(2) 0.186(5) 0.112(4) 0.001(3) 0.002(2) 0.025(3)
C102 0.0496(19) 0.153(4) 0.107(3) -0.079(3) -0.029(2) 0.039(2)
O103 0.0614(13) 0.0838(15) 0.0925(16) -0.0441(13) -0.0111(12) -0.0011(12)
C104 0.070(2) 0.100(3) 0.131(4) -0.072(3) 0.032(2) -0.029(2)
C105 0.178(5) 0.094(3) 0.080(3) -0.002(2) 0.020(3) -0.053(3)

loop_
_atom_type_symbol
_atom_type_description
_atom_type_scat_dispersion_real
_atom_type_scat_dispersion_imag
_atom_type_scat_source
C C 0.0033 0.0016 'International Tables Vol C Tables 4.2.6.8 and 6.1.1.4'
H H 0 0 'International Tables Vol C Tables 4.2.6.8 and 6.1.1.4'
N N 0.0061 0.0033 'International Tables Vol C Tables 4.2.6.8 and 6.1.1.4'
F F 0.0171 0.0103 'International Tables Vol C Tables 4.2.6.8 and 6.1.1.4'
Sc Sc 0.2519 0.3716 'International Tables Vol C Tables 4.2.6.8 and 6.1.1.4'
O O 0.0106 0.006 'International Tables Vol C Tables 4.2.6.8 and 6.1.1.4'

loop_
_geom_angle_atom_site_label_1
_geom_angle_atom_site_label_2
_geom_angle_atom_site_label_3
_geom_angle
N55 Sc1 N41 60.77(5)
N55 Sc1 N15 141.01(5)
N41 Sc1 N15 106.31(5)
N55 Sc1 C36 90.28(6)
N41 Sc1 C36 90.25(6)
N15 Sc1 C36 127.98(6)
N55 Sc1 N70 72.85(5)
N41 Sc1 N70 133.03(5)
N15 Sc1 N70 114.51(5)
C36 Sc1 N70 82.67(6)
N55 Sc1 N1 86.47(5)
N41 Sc1 N1 101.17(5)
N15 Sc1 N1 58.65(5)
C36 Sc1 N1 164.64(6)
N70 Sc1 N1 82.03(5)
N55 Sc1 N30 138.65(5)
N41 Sc1 N30 89.50(5)
N15 Sc1 N30 71.24(5)
C36 Sc1 N30 59.72(6)
N70 Sc1 N30 124.40(5)
N1 Sc1 N30 129.81(5)
N55 Sc1 C50 30.68(5)
N41 Sc1 C50 30.11(5)
N15 Sc1 C50 128.32(5)
C36 Sc1 C50 89.45(6)
N70 Sc1 C50 103.15(5)
N1 Sc1 C50 95.30(5)
N30 Sc1 C50 114.75(5)
N55 Sc1 C10 112.26(5)
N41 Sc1 C10 101.24(5)
N15 Sc1 C10 30.01(5)
C36 Sc1 C10 157.45(6)
N70 Sc1 C10 102.61(5)
N1 Sc1 C10 29.27(5)
N30 Sc1 C10 100.64(5)
C50 Sc1 C10 110.21(5)
N55 Sc1 C31 112.42(5)
N41 Sc1 C31 85.06(5)
N15 Sc1 C31 101.95(5)
C36 Sc1 C31 29.39(6)
N70 Sc1 C31 107.31(5)
N1 Sc1 C31 160.54(5)
N30 Sc1 C31 31.03(5)
C50 Sc1 C31 98.95(5)
C10 Sc1 C31 131.64(5)
C10 N1 C2 116.96(14)
C10 N1 Sc1 92.94(10)
C2 N1 Sc1 149.11(11)
C7 C2 C3 119.39(17)
C7 C2 N1 121.17(16)
C3 C2 N1 119.44(16)
C4 C3 C2 119.42(18)
C4 C3 C8 119.59(18)
C2 C3 C8 121.00(17)
C5 C4 C3 121.48(18)
C5 C4 H4 119.3
C3 C4 H4 119.3
C6 C5 C4 118.98(18)
C6 C5 H5 120.5
C4 C5 H5 120.5
C5 C6 C7 121.65(19)
C5 C6 H6 119.2
C7 C6 H6 119.2
C6 C7 C2 119.06(17)
C6 C7 C9 118.87(17)
C2 C7 C9 122.07(16)
C3 C8 H8A 109.5
C3 C8 H8B 109.5
H8A C8 H8B 109.5
C3 C8 H8C 109.5
H8A C8 H8C 109.5
H8B C8 H8C 109.5
C7 C9 H9A 109.5
C7 C9 H9B 109.5
H9A C9 H9B 109.5
C7 C9 H9C 109.5
H9A C9 H9C 109.5
H9B C9 H9C 109.5
N1 C10 N15 110.83(14)
N1 C10 C11 129.05(16)
N15 C10 C11 120.06(15)
N1 C10 Sc1 57.78(9)
N15 C10 Sc1 54.71(8)
C11 C10 Sc1 164.82(12)
C12 C11 C10 118.04(17)
C12 C11 H11 121
C10 C11 H11 121
C11 C12 C13 121.94(17)
C11 C12 H12 119
C13 C12 H12 119
C14 C13 C12 117.44(17)
C14 C13 H13 121.3
C12 C13 H13 121.3
N15 C14 C13 122.16(16)
N15 C14 N16 117.31(15)
C13 C14 N16 120.44(16)
C14 N15 C10 120.22(15)
C14 N15 Sc1 139.69(12)
C10 N15 Sc1 95.28(10)
C25 N16 C14 123.46(14)
C25 N16 C17 118.52(15)
C14 N16 C17 116.57(14)
C22 C17 C18 123.08(19)
C22 C17 N16 118.05(17)
C18 C17 N16 118.82(18)
C19 C18 C17 117.1(2)
C19 C18 C23 121.1(2)
C17 C18 C23 121.86(19)
C20 C19 C18 121.3(2)
C20 C19 H19 119.3
C18 C19 H19 119.3
C19 C20 C21 120.6(2)
C19 C20 H20 119.7
C21 C20 H20 119.7
C20 C21 C22 120.8(3)
C20 C21 H21 119.6
C22 C21 H21 119.6
C17 C22 C21 117.0(2)
C17 C22 C24 122.2(2)
C21 C22 C24 120.8(2)
C18 C23 H23A 109.5
C18 C23 H23B 109.5
H23A C23 H23B 109.5
C18 C23 H23C 109.5
H23A C23 H23C 109.5
H23B C23 H23C 109.5
C22 C24 H24A 109.5
C22 C24 H24B 109.5
H24A C24 H24B 109.5
C22 C24 H24C 109.5
H24A C24 H24C 109.5
H24B C24 H24C 109.5
N30 C25 N16 122.29(16)
N30 C25 C26 122.71(16)
N16 C25 C26 114.89(15)
F29 C26 F28 107.69(16)
F29 C26 F27 105.76(17)
F28 C26 F27 107.53(17)
F29 C26 C25 110.52(16)
F28 C26 C25 112.44(17)
F27 C26 C25 112.56(16)
C25 N30 C31 127.82(16)
C25 N30 Sc1 131.15(12)
C31 N30 Sc1 90.65(10)
C36 C31 C32 124.99(17)
C36 C31 N30 109.60(15)
C32 C31 N30 125.14(17)
C36 C31 Sc1 53.03(10)
C32 C31 Sc1 163.18(14)
N30 C31 Sc1 58.31(9)
C33 C32 C31 117.01(19)
C33 C32 H32 121.5
C31 C32 H32 121.5
C34 C33 C32 120.52(19)
C34 C33 H33 119.7
C32 C33 H33 119.7
C33 C34 C35 120.45(19)
C33 C34 H34 119.8
C35 C34 H34 119.8
C34 C35 C36 121.51(19)
C34 C35 H35 119.2
C36 C35 H35 119.2
C31 C36 C35 115.13(17)
C31 C36 Sc1 97.59(12)
C35 C36 Sc1 144.76(15)
C50 N41 C42 121.07(14)
C50 N41 Sc1 94.63(10)
C42 N41 Sc1 142.17(11)
C43 C42 C47 119.71(17)
C43 C42 N41 118.67(16)
C47 C42 N41 121.50(16)
C44 C43 C42 119.39(18)
C44 C43 C48 119.58(17)
C42 C43 C48 121.04(16)
C45 C44 C43 120.95(19)
C45 C44 H44 119.5
C43 C44 H44 119.5
C46 C45 C44 119.43(19)
C46 C45 H45 120.3
C44 C45 H45 120.3
C45 C46 C47 122.06(19)
C45 C46 H46 119
C47 C46 H46 119
C46 C47 C42 118.40(18)
C46 C47 C49 119.27(17)
C42 C47 C49 122.25(17)
C43 C48 H48A 109.5
C43 C48 H48B 109.5
H48A C48 H48B 109.5
C43 C48 H48C 109.5
H48A C48 H48C 109.5
H48B C48 H48C 109.5
C47 C49 H49A 109.5
C47 C49 H49B 109.5
H49A C49 H49B 109.5
C47 C49 H49C 109.5
H49A C49 H49C 109.5
H49B C49 H49C 109.5
N41 C50 N55 110.01(14)
N41 C50 C51 130.79(16)
N55 C50 C51 119.14(16)
N41 C50 Sc1 55.26(8)
N55 C50 Sc1 54.80(8)
C51 C50 Sc1 173.94(13)
C52 C51 C50 117.88(17)
C52 C51 H51 121.1
C50 C51 H51 121.1
C51 C52 C53 122.18(17)
C51 C52 H52 118.9
C53 C52 H52 118.9
C54 C53 C52 117.22(17)
C54 C53 H53 121.4
C52 C53 H53 121.4
N55 C54 C53 121.50(16)
N55 C54 N56 117.32(15)
C53 C54 N56 121.18(16)
C54 N55 C50 122.05(15)
C54 N55 Sc1 143.40(12)
C50 N55 Sc1 94.51(10)
C65 N56 C54 125.26(15)
C65 N56 C57 120.20(14)
C54 N56 C57 113.37(14)
C62 C57 C58 123.20(17)
C62 C57 N56 118.19(17)
C58 C57 N56 118.36(16)
C59 C58 C57 117.54(19)
C59 C58 C63 121.08(19)
C57 C58 C63 121.37(17)
C58 C59 C60 120.7(2)
C58 C59 H59 119.7
C60 C59 H59 119.7
C61 C60 C59 120.5(2)
C61 C60 H60 119.7
C59 C60 H60 119.7
C60 C61 C62 120.9(2)
C60 C61 H61 119.6
C62 C61 H61 119.6
C57 C62 C61 117.1(2)
C57 C62 C64 122.74(18)
C61 C62 C64 120.11(19)
C58 C63 H63A 109.5
C58 C63 H63B 109.5
H63A C63 H63B 109.5
C58 C63 H63C 109.5
H63A C63 H63C 109.5
H63B C63 H63C 109.5
C62 C64 H64A 109.5
C62 C64 H64B 109.5
H64A C64 H64B 109.5
C62 C64 H64C 109.5
H64A C64 H64C 109.5
H64B C64 H64C 109.5
N70 C65 N56 124.33(16)
N70 C65 C66 119.88(16)
N56 C65 C66 115.72(16)
F69 C66 F67 105.65(18)
F69 C66 F68 107.92(17)
F67 C66 F68 106.96(18)
F69 C66 C65 113.14(17)
F67 C66 C65 110.70(16)
F68 C66 C65 112.08(18)
C65 N70 C71 124.58(15)
C65 N70 Sc1 134.82(12)
C71 N70 Sc1 100.57(11)
C72 C71 C76 119.91(18)
C72 C71 N70 118.77(17)
C76 C71 N70 120.56(17)
C71 C72 C73 119.51(19)
C71 C72 H72 120.2
C73 C72 H72 120.2
C74 C73 C72 120.5(2)
C74 C73 H73 119.7
C72 C73 H73 119.7
C73 C74 C75 119.9(2)
C73 C74 H74 120.1
C75 C74 H74 120.1
C74 C75 C76 120.5(2)
C74 C75 H75 119.8
C76 C75 H75 119.8
C75 C76 C71 119.7(2)
C75 C76 H76 120.2
C71 C76 H76 120.2
C102 C101 H10A 109.5
C102 C101 H10B 109.5
H10A C101 H10B 109.5
C102 C101 H10C 109.5
H10A C101 H10C 109.5
H10B C101 H10C 109.5
C101 C102 O103 112.0(3)
C101 C102 H10D 109.2
O103 C102 H10D 109.2
C101 C102 H10E 109.2
O103 C102 H10E 109.2
H10D C102 H10E 107.9
C104 O103 C102 114.9(3)
O103 C104 C105 110.4(3)
O103 C104 H10H 109.6
C105 C104 H10H 109.6
O103 C104 H10I 109.6
C105 C104 H10I 109.6
H10H C104 H10I 108.1
C104 C105 H10J 109.5
C104 C105 H10K 109.5
H10J C105 H10K 109.5
C104 C105 H10L 109.5
H10J C105 H10L 109.5
H10K C105 H10L 109.5

loop_
_geom_bond_atom_site_label_1
_geom_bond_atom_site_label_2
_geom_bond_distance
Sc1 N55 2.1933(14)
Sc1 N41 2.2058(14)
Sc1 N15 2.2486(14)
Sc1 C36 2.2599(18)
Sc1 N70 2.3087(15)
Sc1 N1 2.3239(15)
Sc1 N30 2.3862(15)
Sc1 C50 2.6756(17)
Sc1 C10 2.7432(17)
Sc1 C31 2.8040(19)
N1 C10 1.343(2)
N1 C2 1.434(2)
C2 C7 1.408(3)
C2 C3 1.410(3)
C3 C4 1.391(3)
C3 C8 1.511(3)
C4 C5 1.385(3)
C4 H4 0.95
C5 C6 1.379(3)
C5 H5 0.95
C6 C7 1.399(3)
C6 H6 0.95
C7 C9 1.502(3)
C8 H8A 0.98
C8 H8B 0.98
C8 H8C 0.98
C9 H9A 0.98
C9 H9B 0.98
C9 H9C 0.98
C10 N15 1.378(2)
C10 C11 1.414(2)
C11 C12 1.369(3)
C11 H11 0.95
C12 C13 1.396(3)
C12 H12 0.95
C13 C14 1.390(2)
C13 H13 0.95
C14 N15 1.340(2)
C14 N16 1.421(2)
N16 C25 1.400(2)
N16 C17 1.452(2)
C17 C22 1.393(3)
C17 C18 1.398(3)
C18 C19 1.389(3)
C18 C23 1.505(3)
C19 C20 1.369(4)
C19 H19 0.95
C20 C21 1.379(4)
C20 H20 0.95
C21 C22 1.399(3)
C21 H21 0.95
C22 C24 1.508(4)
C23 H23A 0.98
C23 H23B 0.98
C23 H23C 0.98
C24 H24A 0.98
C24 H24B 0.98
C24 H24C 0.98
C25 N30 1.273(2)
C25 C26 1.547(3)
C26 F29 1.329(2)
C26 F28 1.335(3)
C26 F27 1.337(2)
N30 C31 1.446(2)
C31 C36 1.388(3)
C31 C32 1.395(3)
C32 C33 1.387(3)
C32 H32 0.95
C33 C34 1.382(3)
C33 H33 0.95
C34 C35 1.390(3)
C34 H34 0.95
C35 C36 1.405(3)
C35 H35 0.95
N41 C50 1.347(2)
N41 C42 1.415(2)
C42 C43 1.410(3)
C42 C47 1.414(3)
C43 C44 1.393(3)
C43 C48 1.504(3)
C44 C45 1.383(3)
C44 H44 0.95
C45 C46 1.376(3)
C45 H45 0.95
C46 C47 1.392(3)
C46 H46 0.95
C47 C49 1.511(3)
C48 H48A 0.98
C48 H48B 0.98
C48 H48C 0.98
C49 H49A 0.98
C49 H49B 0.98
C49 H49C 0.98
C50 N55 1.370(2)
C50 C51 1.418(2)
C51 C52 1.369(3)
C51 H51 0.95
C52 C53 1.400(3)
C52 H52 0.95
C53 C54 1.389(2)
C53 H53 0.95
C54 N55 1.326(2)
C54 N56 1.434(2)
N56 C65 1.388(2)
N56 C57 1.471(2)
C57 C62 1.395(3)
C57 C58 1.396(3)
C58 C59 1.388(3)
C58 C63 1.508(3)
C59 C60 1.389(3)
C59 H59 0.95
C60 C61 1.381(3)
C60 H60 0.95
C61 C62 1.397(3)
C61 H61 0.95
C62 C64 1.502(3)
C63 H63A 0.98
C63 H63B 0.98
C63 H63C 0.98
C64 H64A 0.98
C64 H64B 0.98
C64 H64C 0.98
C65 N70 1.288(2)
C65 C66 1.555(3)
C66 F69 1.326(3)
C66 F67 1.328(2)
C66 F68 1.329(3)
N70 C71 1.439(2)
C71 C72 1.390(3)
C71 C76 1.395(3)
C72 C73 1.391(3)
C72 H72 0.95
C73 C74 1.380(3)
C73 H73 0.95
C74 C75 1.381(3)
C74 H74 0.95
C75 C76 1.386(3)
C75 H75 0.95
C76 H76 0.95
C101 C102 1.410(6)
C101 H10A 0.98
C101 H10B 0.98
C101 H10C 0.98
C102 O103 1.461(4)
C102 H10D 0.99
C102 H10E 0.99
O103 C104 1.362(4)
C104 C105 1.540(6)
C104 H10H 0.99
C104 H10I 0.99
C105 H10J 0.98
C105 H10K 0.98
C105 H10L 0.98

loop_
_geom_torsion_atom_site_label_1
_geom_torsion_atom_site_label_2
_geom_torsion_atom_site_label_3
_geom_torsion_atom_site_label_4
_geom_torsion
N55 Sc1 N1 C10 -152.38(10)
N41 Sc1 N1 C10 -93.10(10)
N15 Sc1 N1 C10 9.31(9)
C36 Sc1 N1 C10 129.5(2)
N70 Sc1 N1 C10 134.47(10)
N30 Sc1 N1 C10 5.71(13)
C50 Sc1 N1 C10 -122.96(10)
C31 Sc1 N1 C10 14.1(2)
N55 Sc1 N1 C2 13.6(2)
N41 Sc1 N1 C2 72.9(2)
N15 Sc1 N1 C2 175.3(2)
C36 Sc1 N1 C2 -64.5(3)
N70 Sc1 N1 C2 -59.6(2)
N30 Sc1 N1 C2 171.7(2)
C50 Sc1 N1 C2 43.0(2)
C10 Sc1 N1 C2 166.0(3)
C31 Sc1 N1 C2 -179.9(2)
C10 N1 C2 C7 101.93(19)
Sc1 N1 C2 C7 -62.3(3)
C10 N1 C2 C3 -78.4(2)
Sc1 N1 C2 C3 117.4(2)
C7 C2 C3 C4 -1.6(3)
N1 C2 C3 C4 178.65(16)
C7 C2 C3 C8 178.80(17)
N1 C2 C3 C8 -0.9(3)
C2 C3 C4 C5 0.8(3)
C8 C3 C4 C5 -179.62(18)
C3 C4 C5 C6 0.2(3)
C4 C5 C6 C7 -0.4(3)
C5 C6 C7 C2 -0.5(3)
C5 C6 C7 C9 179.44(17)
C3 C2 C7 C6 1.5(3)
N1 C2 C7 C6 -178.83(15)
C3 C2 C7 C9 -178.43(16)
N1 C2 C7 C9 1.3(3)
C2 N1 C10 N15 174.06(14)
Sc1 N1 C10 N15 -13.96(13)
C2 N1 C10 C11 -8.7(3)
Sc1 N1 C10 C11 163.27(17)
C2 N1 C10 Sc1 -171.98(16)
N55 Sc1 C10 N1 30.00(11)
N41 Sc1 C10 N1 92.83(10)
N15 Sc1 C10 N1 -163.96(16)
C36 Sc1 C10 N1 -147.81(15)
N70 Sc1 C10 N1 -46.41(11)
N30 Sc1 C10 N1 -175.54(10)
C50 Sc1 C10 N1 62.91(11)
C31 Sc1 C10 N1 -173.77(10)
N55 Sc1 C10 N15 -166.04(9)
N41 Sc1 C10 N15 -103.21(10)
C36 Sc1 C10 N15 16.2(2)
N70 Sc1 C10 N15 117.55(10)
N1 Sc1 C10 N15 163.96(15)
N30 Sc1 C10 N15 -11.58(10)
C50 Sc1 C10 N15 -133.13(10)
C31 Sc1 C10 N15 -9.81(12)
N55 Sc1 C10 C11 -91.4(5)
N41 Sc1 C10 C11 -28.6(5)
N15 Sc1 C10 C11 74.6(5)
C36 Sc1 C10 C11 90.8(5)
N70 Sc1 C10 C11 -167.8(5)
N1 Sc1 C10 C11 -121.4(5)
N30 Sc1 C10 C11 63.1(5)
C50 Sc1 C10 C11 -58.5(5)
C31 Sc1 C10 C11 64.8(5)
N1 C10 C11 C12 -173.04(17)
N15 C10 C11 C12 4.0(2)
Sc1 C10 C11 C12 -61.5(5)
C10 C11 C12 C13 -1.6(3)
C11 C12 C13 C14 -1.7(3)
C12 C13 C14 N15 2.8(3)
C12 C13 C14 N16 -173.72(16)
C13 C14 N15 C10 -0.5(2)
N16 C14 N15 C10 176.13(14)
C13 C14 N15 Sc1 147.85(15)
N16 C14 N15 Sc1 -35.5(3)
N1 C10 N15 C14 174.54(14)
C11 C10 N15 C14 -3.0(2)
Sc1 C10 N15 C14 160.05(17)
N1 C10 N15 Sc1 14.48(14)
C11 C10 N15 Sc1 -163.03(14)
N55 Sc1 N15 C14 -132.11(17)
N41 Sc1 N15 C14 -68.67(18)
C36 Sc1 N15 C14 34.9(2)
N70 Sc1 N15 C14 135.14(17)
N1 Sc1 N15 C14 -162.0(2)
N30 Sc1 N15 C14 15.08(17)
C50 Sc1 N15 C14 -92.09(18)
C10 Sc1 N15 C14 -152.9(2)
C31 Sc1 N15 C14 19.63(19)
N55 Sc1 N15 C10 20.78(14)
N41 Sc1 N15 C10 84.23(10)
C36 Sc1 N15 C10 -172.22(10)
N70 Sc1 N15 C10 -71.96(10)
N1 Sc1 N15 C10 -9.10(9)
N30 Sc1 N15 C10 167.97(10)
C50 Sc1 N15 C10 60.80(11)
C31 Sc1 N15 C10 172.52(9)
N15 C14 N16 C25 18.6(2)
C13 C14 N16 C25 -164.74(17)
N15 C14 N16 C17 -175.39(15)
C13 C14 N16 C17 1.3(2)
C25 N16 C17 C22 66.9(2)
C14 N16 C17 C22 -99.9(2)
C25 N16 C17 C18 -115.56(19)
C14 N16 C17 C18 77.7(2)
C22 C17 C18 C19 -2.7(3)
N16 C17 C18 C19 179.86(18)
C22 C17 C18 C23 176.9(2)
N16 C17 C18 C23 -0.5(3)
C17 C18 C19 C20 -0.3(3)
C23 C18 C19 C20 -180.0(2)
C18 C19 C20 C21 1.9(4)
C19 C20 C21 C22 -0.5(4)
C18 C17 C22 C21 3.9(3)
N16 C17 C22 C21 -178.60(19)
C18 C17 C22 C24 -174.9(2)
N16 C17 C22 C24 2.5(3)
C20 C21 C22 C17 -2.3(4)
C20 C21 C22 C24 176.6(2)
C14 N16 C25 N30 17.8(3)
C17 N16 C25 N30 -147.93(18)
C14 N16 C25 C26 -158.46(16)
C17 N16 C25 C26 35.8(2)
N30 C25 C26 F29 -30.8(3)
N16 C25 C26 F29 145.51(16)
N30 C25 C26 F28 89.6(2)
N16 C25 C26 F28 -94.11(19)
N30 C25 C26 F27 -148.75(18)
N16 C25 C26 F27 27.5(2)
N16 C25 N30 C31 -178.07(16)
C26 C25 N30 C31 -2.1(3)
N16 C25 N30 Sc1 -43.8(2)
C26 C25 N30 Sc1 132.16(16)
N55 Sc1 N30 C25 174.75(15)
N41 Sc1 N30 C25 133.26(17)
N15 Sc1 N30 C25 25.82(16)
C36 Sc1 N30 C25 -136.16(18)
N70 Sc1 N30 C25 -81.54(17)
N1 Sc1 N30 C25 29.07(19)
C50 Sc1 N30 C25 150.19(16)
C10 Sc1 N30 C25 31.91(17)
C31 Sc1 N30 C25 -145.5(2)
N55 Sc1 N30 C31 -39.73(13)
N41 Sc1 N30 C31 -81.22(10)
N15 Sc1 N30 C31 171.35(11)
C36 Sc1 N30 C31 9.36(10)
N70 Sc1 N30 C31 63.99(11)
N1 Sc1 N30 C31 174.60(9)
C50 Sc1 N30 C31 -64.29(11)
C10 Sc1 N30 C31 177.43(10)
C25 N30 C31 C36 133.30(19)
Sc1 N30 C31 C36 -14.05(14)
C25 N30 C31 C32 -52.4(3)
Sc1 N30 C31 C32 160.24(18)
C25 N30 C31 Sc1 147.3(2)
N55 Sc1 C31 C36 -43.81(13)
N41 Sc1 C31 C36 -99.35(12)
N15 Sc1 C31 C36 154.99(12)
N70 Sc1 C31 C36 34.32(12)
N1 Sc1 C31 C36 150.83(16)
N30 Sc1 C31 C36 163.37(17)
C50 Sc1 C31 C36 -72.56(12)
C10 Sc1 C31 C36 159.99(11)
N55 Sc1 C31 C32 45.6(5)
N41 Sc1 C31 C32 -9.9(5)
N15 Sc1 C31 C32 -115.6(5)
C36 Sc1 C31 C32 89.4(5)
N70 Sc1 C31 C32 123.8(5)
N1 Sc1 C31 C32 -119.7(5)
N30 Sc1 C31 C32 -107.2(5)
C50 Sc1 C31 C32 16.9(5)
C10 Sc1 C31 C32 -110.6(5)
N55 Sc1 C31 N30 152.82(9)
N41 Sc1 C31 N30 97.28(10)
N15 Sc1 C31 N30 -8.37(10)
C36 Sc1 C31 N30 -163.37(17)
N70 Sc1 C31 N30 -129.04(10)
N1 Sc1 C31 N30 -12.5(2)
C50 Sc1 C31 N30 124.08(10)
C10 Sc1 C31 N30 -3.38(13)
C36 C31 C32 C33 -6.1(3)
N30 C31 C32 C33 -179.49(17)
Sc1 C31 C32 C33 -83.3(5)
C31 C32 C33 C34 0.5(3)
C32 C33 C34 C35 3.3(3)
C33 C34 C35 C36 -2.0(3)
C32 C31 C36 C35 7.2(3)
N30 C31 C36 C35 -178.47(16)
Sc1 C31 C36 C35 166.5(2)
C32 C31 C36 Sc1 -159.31(17)
N30 C31 C36 Sc1 14.99(15)
C34 C35 C36 C31 -3.0(3)
C34 C35 C36 Sc1 153.40(19)
N55 Sc1 C36 C31 140.21(12)
N41 Sc1 C36 C31 79.44(12)
N15 Sc1 C36 C31 -31.65(14)
N70 Sc1 C36 C31 -147.13(12)
N1 Sc1 C36 C31 -142.2(2)
N30 Sc1 C36 C31 -9.84(10)
C50 Sc1 C36 C31 109.54(12)
C10 Sc1 C36 C31 -41.8(2)
N55 Sc1 C36 C35 -18.4(2)
N41 Sc1 C36 C35 -79.1(2)
N15 Sc1 C36 C35 169.8(2)
N70 Sc1 C36 C35 54.3(2)
N1 Sc1 C36 C35 59.2(4)
N30 Sc1 C36 C35 -168.4(3)
C50 Sc1 C36 C35 -49.0(2)
C10 Sc1 C36 C35 159.6(2)
C31 Sc1 C36 C35 -158.6(3)
N55 Sc1 N41 C50 -1.72(9)
N15 Sc1 N41 C50 -141.56(10)
C36 Sc1 N41 C50 88.46(11)
N70 Sc1 N41 C50 8.28(13)
N1 Sc1 N41 C50 -81.21(10)
N30 Sc1 N41 C50 148.18(10)
C10 Sc1 N41 C50 -111.07(10)
C31 Sc1 N41 C50 117.42(10)
N55 Sc1 N41 C42 -163.3(2)
N15 Sc1 N41 C42 56.90(19)
C36 Sc1 N41 C42 -73.08(19)
N70 Sc1 N41 C42 -153.26(17)
N1 Sc1 N41 C42 117.25(18)
N30 Sc1 N41 C42 -13.36(19)
C50 Sc1 N41 C42 -161.5(2)
C10 Sc1 N41 C42 87.39(19)
C31 Sc1 N41 C42 -44.12(18)
C50 N41 C42 C43 127.40(18)
Sc1 N41 C42 C43 -74.2(2)
C50 N41 C42 C47 -56.5(2)
Sc1 N41 C42 C47 101.8(2)
C47 C42 C43 C44 2.0(3)
N41 C42 C43 C44 178.15(16)
C47 C42 C43 C48 -177.53(17)
N41 C42 C43 C48 -1.4(3)
C42 C43 C44 C45 0.4(3)
C48 C43 C44 C45 179.92(19)
C43 C44 C45 C46 -1.7(3)
C44 C45 C46 C47 0.6(3)
C45 C46 C47 C42 1.7(3)
C45 C46 C47 C49 -175.2(2)
C43 C42 C47 C46 -3.0(3)
N41 C42 C47 C46 -179.04(17)
C43 C42 C47 C49 173.83(18)
N41 C42 C47 C49 -2.2(3)
C42 N41 C50 N55 169.45(14)
Sc1 N41 C50 N55 2.56(14)
C42 N41 C50 C51 -13.5(3)
Sc1 N41 C50 C51 179.57(17)
C42 N41 C50 Sc1 166.89(18)
N55 Sc1 C50 N41 177.05(16)
N15 Sc1 C50 N41 49.51(12)
C36 Sc1 C50 N41 -91.46(11)
N70 Sc1 C50 N41 -173.80(10)
N1 Sc1 C50 N41 103.17(10)
N30 Sc1 C50 N41 -35.50(11)
C10 Sc1 C50 N41 77.24(11)
C31 Sc1 C50 N41 -63.54(11)
N41 Sc1 C50 N55 -177.05(16)
N15 Sc1 C50 N55 -127.54(10)
C36 Sc1 C50 N55 91.49(10)
N70 Sc1 C50 N55 9.15(11)
N1 Sc1 C50 N55 -73.89(10)
N30 Sc1 C50 N55 147.45(9)
C10 Sc1 C50 N55 -99.81(10)
C31 Sc1 C50 N55 119.40(10)
N41 C50 C51 C52 -176.95(18)
N55 C50 C51 C52 -0.2(3)
C50 C51 C52 C53 -1.4(3)
C51 C52 C53 C54 1.5(3)
C52 C53 C54 N55 0.0(3)
C52 C53 C54 N56 179.23(16)
C53 C54 N55 C50 -1.5(3)
N56 C54 N55 C50 179.21(15)
C53 C54 N55 Sc1 -178.86(14)
N56 C54 N55 Sc1 1.9(3)
N41 C50 N55 C54 179.03(15)
C51 C50 N55 C54 1.6(2)
Sc1 C50 N55 C54 -178.40(18)
N41 C50 N55 Sc1 -2.58(14)
C51 C50 N55 Sc1 -179.99(14)
N41 Sc1 N55 C54 179.4(2)
N15 Sc1 N55 C54 -100.9(2)
C36 Sc1 N55 C54 89.3(2)
N70 Sc1 N55 C54 7.05(19)
N1 Sc1 N55 C54 -75.7(2)
N30 Sc1 N55 C54 130.02(19)
C50 Sc1 N55 C54 177.7(3)
C10 Sc1 N55 C54 -89.9(2)
C31 Sc1 N55 C54 109.1(2)
N41 Sc1 N55 C50 1.69(9)
N15 Sc1 N55 C50 81.35(12)
C36 Sc1 N55 C50 -88.44(10)
N70 Sc1 N55 C50 -170.67(11)
N1 Sc1 N55 C50 106.58(10)
N30 Sc1 N55 C50 -47.70(13)
C10 Sc1 N55 C50 92.40(10)
C31 Sc1 N55 C50 -68.58(11)
N55 C54 N56 C65 -9.9(3)
C53 C54 N56 C65 170.82(17)
N55 C54 N56 C57 -177.47(15)
C53 C54 N56 C57 3.3(2)
C65 N56 C57 C62 -80.9(2)
C54 N56 C57 C62 87.4(2)
C65 N56 C57 C58 104.7(2)
C54 N56 C57 C58 -87.1(2)
C62 C57 C58 C59 3.6(3)
N56 C57 C58 C59 177.78(17)
C62 C57 C58 C63 -175.05(19)
N56 C57 C58 C63 -0.9(3)
C57 C58 C59 C60 -1.9(3)
C63 C58 C59 C60 176.8(2)
C58 C59 C60 C61 -0.5(3)
C59 C60 C61 C62 1.3(4)
C58 C57 C62 C61 -2.8(3)
N56 C57 C62 C61 -176.99(17)
C58 C57 C62 C64 175.0(2)
N56 C57 C62 C64 0.8(3)
C60 C61 C62 C57 0.3(3)
C60 C61 C62 C64 -177.6(2)
C54 N56 C65 N70 2.5(3)
C57 N56 C65 N70 169.23(17)
C54 N56 C65 C66 179.42(16)
C57 N56 C65 C66 -13.8(2)
N70 C65 C66 F69 136.96(19)
N56 C65 C66 F69 -40.1(2)
N70 C65 C66 F67 18.6(3)
N56 C65 C66 F67 -158.51(17)
N70 C65 C66 F68 -100.7(2)
N56 C65 C66 F68 82.2(2)
N56 C65 N70 C71 -163.98(17)
C66 C65 N70 C71 19.2(3)
N56 C65 N70 Sc1 13.8(3)
C66 C65 N70 Sc1 -163.00(14)
N55 Sc1 N70 C65 -14.84(17)
N41 Sc1 N70 C65 -24.0(2)
N15 Sc1 N70 C65 124.03(17)
C36 Sc1 N70 C65 -107.41(18)
N1 Sc1 N70 C65 73.91(18)
N30 Sc1 N70 C65 -152.64(16)
C50 Sc1 N70 C65 -19.71(18)
C10 Sc1 N70 C65 94.86(18)
C31 Sc1 N70 C65 -123.61(17)
N55 Sc1 N70 C71 163.33(12)
N41 Sc1 N70 C71 154.20(10)
N15 Sc1 N70 C71 -57.80(12)
C36 Sc1 N70 C71 70.75(11)
N1 Sc1 N70 C71 -107.92(11)
N30 Sc1 N70 C71 25.52(13)
C50 Sc1 N70 C71 158.45(11)
C10 Sc1 N70 C71 -86.97(11)
C31 Sc1 N70 C71 54.55(11)
C65 N70 C71 C72 -126.4(2)
Sc1 N70 C71 C72 55.19(18)
C65 N70 C71 C76 63.6(3)
Sc1 N70 C71 C76 -114.85(17)
C76 C71 C72 C73 -1.0(3)
N70 C71 C72 C73 -171.11(18)
C71 C72 C73 C74 0.4(3)
C72 C73 C74 C75 -0.1(4)
C73 C74 C75 C76 0.4(4)
C74 C75 C76 C71 -1.0(3)
C72 C71 C76 C75 1.3(3)
N70 C71 C76 C75 171.22(19)
C101 C102 O103 C104 -178.4(3)
C102 O103 C104 C105 175.4(3)
